data_7048222
loop_
_publ_author_name
'Echenique-Errandonea, E'
'Zabala-Lekuona, A'
'Cepeda, J.'
'Rodr\'iguez-Di\'eguez, A'
'Seco, J. M.'
'Oyarzabal, I.'
'Colacio, E.'

_publ_section_title
;
 Effect of the change of the ancillary carboxylate bridging ligand on the
 SMM and luminescence properties of a series of carboxylate-diphenoxido
 triply bridged dinuclear ZnLn and tetranuclear
 Zn<sub>2</sub>Ln<sub>2</sub> complexes (Ln = Dy, Er).
;
_journal_issue 1
_journal_name_full 'Dalton transactions (Cambridge, England : 2003)'
_journal_page_first 190
_journal_page_last 201
_journal_paper_doi 10.1039/c8dt03800g
_journal_volume 48
_journal_year 2018
_chemical_formula_moiety 'C58 H64 Br4 Er2 N4 O18 Zn2, 4(C H4 O), 2(N O3)'
_chemical_formula_sum 'C62 H80 Br4 Er2 N6 O28 Zn2'
_chemical_formula_weight 2142.22
_space_group_crystal_system monoclinic
_space_group_IT_number 14
_space_group_name_Hall '-P 2ybc'
_space_group_name_H-M_alt 'P 1 21/c 1'
_symmetry_space_group_name_Hall '-P 2ybc'
_symmetry_space_group_name_H-M 'P 1 21/c 1'
_atom_sites_solution_hydrogens mixed
_atom_sites_solution_primary direct
_atom_sites_solution_secondary difmap
_audit_creation_method SHELXL-2014
_audit_update_record
;
2018-07-27 deposited with the CCDC.
2018-11-22 downloaded from the CCDC.
;
_cell_angle_alpha 90
_cell_angle_beta 90.500(2)
_cell_angle_gamma 90
_cell_formula_units_Z 4
_cell_length_a 12.0449(5)
_cell_length_b 22.2693(10)
_cell_length_c 28.4885(14)
_cell_measurement_reflns_used 76318
_cell_measurement_temperature 100(2)
_cell_measurement_theta_max 28.775
_cell_measurement_theta_min 2.205
_cell_volume 7641.2(6)
_computing_cell_refinement 'CrysAlisPro, Agilent Technologies'
_computing_data_collection 'CrysAlisPro, Agilent Technologies'
_computing_data_reduction 'CrysAlisPro, Agilent Technologies'
_computing_molecular_graphics 'SHELXL-2014 (Sheldrick, 2014)'
_computing_publication_material 'WinGX (Farrugia, 1999)'
_computing_structure_refinement 'SHELXL-2014 (Sheldrick, 2014)'
_computing_structure_solution 'SHELXL-2014 (Sheldrick, 2014)'
_diffrn_ambient_temperature 100(2)
_diffrn_measured_fraction_theta_full 0.999
_diffrn_measured_fraction_theta_max 0.985
_diffrn_measurement_device_type 'Bruker Venture'
_diffrn_measurement_method \w
_diffrn_radiation_monochromator graphite
_diffrn_radiation_source 'fine-focus sealed tube'
_diffrn_radiation_type MoK\a
_diffrn_radiation_wavelength 0.71073
_diffrn_reflns_av_R_equivalents 0.0602
_diffrn_reflns_av_unetI/netI 0.0617
_diffrn_reflns_Laue_measured_fraction_full 0.999
_diffrn_reflns_Laue_measured_fraction_max 0.985
_diffrn_reflns_limit_h_max 16
_diffrn_reflns_limit_h_min -16
_diffrn_reflns_limit_k_max 25
_diffrn_reflns_limit_k_min -30
_diffrn_reflns_limit_l_max 38
_diffrn_reflns_limit_l_min -37
_diffrn_reflns_number 76306
_diffrn_reflns_point_group_measured_fraction_full 0.999
_diffrn_reflns_point_group_measured_fraction_max 0.985
_diffrn_reflns_theta_full 25.242
_diffrn_reflns_theta_max 28.775
_diffrn_reflns_theta_min 2.205
_diffrn_standards_decay_% 0
_diffrn_standards_interval_count 0
_diffrn_standards_interval_time 0
_diffrn_standards_number 0
_exptl_absorpt_coefficient_mu 4.968
_exptl_absorpt_correction_type multi-scan
_exptl_absorpt_process_details
;
CrysAlisPro, Agilent Technologies,
Version 1.171.35.15 (release 03-08-2011 CrysAlis171 .NET)
(compiled Aug  3 2011,13:03:54)
Analytical numeric absorption correction using a multifaceted crystal
model based on expressions derived by R.C. Clark & J.S. Reid.
(Clark, R. C. & Reid, J. S. (1995). Acta Cryst. A51, 887-897)
;
_exptl_crystal_colour yellow
_exptl_crystal_density_diffrn 1.862
_exptl_crystal_density_method none
_exptl_crystal_description prismatic
_exptl_crystal_F_000 4216
_exptl_crystal_preparation 'Magnetic properties,Luminescent'
_exptl_crystal_size_max 0.19
_exptl_crystal_size_mid 0.12
_exptl_crystal_size_min 0.05
_exptl_transmission_factor_max 0.000
_exptl_transmission_factor_min 0.000
_refine_diff_density_max 2.441
_refine_diff_density_min -2.029
_refine_diff_density_rms 0.190
_refine_ls_extinction_method none
_refine_ls_goodness_of_fit_ref 1.165
_refine_ls_hydrogen_treatment mixed
_refine_ls_matrix_type full
_refine_ls_number_parameters 958
_refine_ls_number_reflns 19612
_refine_ls_number_restraints 0
_refine_ls_restrained_S_all 1.165
_refine_ls_R_factor_all 0.0779
_refine_ls_R_factor_gt 0.0522
_refine_ls_shift/su_max 0.002
_refine_ls_shift/su_mean 0.000
_refine_ls_structure_factor_coef Fsqd
_refine_ls_weighting_details 'w=1/[\s^2^(Fo^2^)+78.4636P] where P=(Fo^2^+2Fc^2^)/3'
_refine_ls_weighting_scheme calc
_refine_ls_wR_factor_gt 0.1071
_refine_ls_wR_factor_ref 0.1154
_reflns_number_gt 15322
_reflns_number_total 19612
_reflns_threshold_expression 'I > 2\s(I)'
_cod_data_source_file c8dt03800g2.cif
_cod_data_source_block Compound8
_cod_depositor_comments
;
The following automatic conversions were performed:

'_exptl_absorpt_correction_type' value 'multi scan' changed to
'multi-scan' according to
/home/data/users/saulius/crontab/automatic-downloads/rss-feeds/RSC/lib/dictionaries/cif_core.dic
dictionary named 'cif_core.dic' version 2.4.2 from 2011-04-26.

Automatic conversion script
Id: cif_fix_values 4973 2017-02-22 13:04:09Z antanas 

 Adding full bibliography for 7048213--7048222.cif.
;
_cod_database_code 7048222
_shelx_space_group_comment
;
The symmetry employed for this shelxl refinement is uniquely defined
by the following loop, which should always be used as a source of
symmetry information in preference to the above space-group names.
They are only intended as comments.
;

loop_
_space_group_symop_operation_xyz
'x, y, z'
'-x, y+1/2, -z+1/2'
'-x, -y, -z'
'x, -y-1/2, z-1/2'

loop_
_atom_site_label
_atom_site_type_symbol
_atom_site_fract_x
_atom_site_fract_y
_atom_site_fract_z
_atom_site_U_iso_or_equiv
_atom_site_adp_type
_atom_site_occupancy
_atom_site_site_symmetry_order
_atom_site_calc_flag
_atom_site_refinement_flags_posn
_atom_site_refinement_flags_adp
Er1 Er 0.25004(2) 0.78500(2) 0.24020(2) 0.01334(6) Uani 1 1 d . .
Er2 Er 0.45804(2) 0.80246(2) 0.14746(2) 0.01210(6) Uani 1 1 d . .
Zn1 Zn 0.16215(6) 0.64969(3) 0.27165(3) 0.02011(16) Uani 1 1 d . .
Zn2 Zn 0.55803(6) 0.68102(3) 0.09509(3) 0.01661(15) Uani 1 1 d . .
C1A C 0.3634(6) 0.8155(3) 0.3448(2) 0.0246(15) Uani 1 1 d . .
H47 H 0.388882 0.845470 0.364895 0.029 Uiso 1 1 calc R U
C1B C 0.3423(5) 0.8534(3) 0.0480(2) 0.0215(14) Uani 1 1 d . .
H58 H 0.316562 0.886881 0.031668 0.026 Uiso 1 1 calc R U
C1C C -0.0712(5) 0.7734(4) 0.3301(2) 0.0260(16) Uani 1 1 d . .
C1D C 0.7879(5) 0.8201(3) 0.0644(2) 0.0210(14) Uani 1 1 d . .
C1E C 0.2349(9) 0.9411(4) 0.2617(5) 0.066(3) Uani 1 1 d . .
H20H H 0.175194 0.950794 0.282425 0.099 Uiso 1 1 calc R U
H20I H 0.244295 0.973104 0.239431 0.099 Uiso 1 1 calc R U
H20C H 0.302226 0.936078 0.279527 0.099 Uiso 1 1 calc R U
C1F C 0.5011(8) 0.9370(3) 0.2048(3) 0.041(2) Uani 1 1 d . .
H37A H 0.475600 0.913432 0.230831 0.062 Uiso 1 1 calc R U
H37B H 0.460952 0.974175 0.203663 0.062 Uiso 1 1 calc R U
H37C H 0.578963 0.945070 0.208700 0.062 Uiso 1 1 calc R U
C1G C 0.5687(7) 0.9820(4) 0.0593(3) 0.0355(18) Uani 1 1 d . .
H44A H 0.642190 0.976422 0.071858 0.053 Uiso 1 1 calc R U
H44B H 0.568435 1.015799 0.038294 0.053 Uiso 1 1 calc R U
H44C H 0.546373 0.946632 0.042438 0.053 Uiso 1 1 calc R U
C1H C 0.2253(8) 1.0403(5) 0.0331(3) 0.052(3) Uani 1 1 d . .
H1S1 H 0.185943 1.063779 0.055763 0.078 Uiso 1 1 calc R U
H1S2 H 0.173229 1.021249 0.012197 0.078 Uiso 1 1 calc R U
H1S3 H 0.273636 1.065890 0.015457 0.078 Uiso 1 1 calc R U
C1I C 0.1117(11) 0.9406(6) 0.4022(4) 0.077(4) Uani 1 1 d . .
H8S1 H 0.129518 0.969382 0.426191 0.116 Uiso 1 1 calc R U
H8S2 H 0.178815 0.922705 0.390842 0.116 Uiso 1 1 calc R U
H8S3 H 0.064764 0.909948 0.414990 0.116 Uiso 1 1 calc R U
C1J C 0.1903(8) 0.4823(5) 0.0450(4) 0.063(3) Uani 1 1 d . .
H3S1 H 0.185939 0.499190 0.075958 0.094 Uiso 1 1 calc R U
H3S2 H 0.148632 0.445608 0.043805 0.094 Uiso 1 1 calc R U
H3S3 H 0.160188 0.510253 0.022620 0.094 Uiso 1 1 calc R U
C2A C 0.3902(5) 0.7538(3) 0.3573(2) 0.0190(13) Uani 1 1 d . .
C2B C 0.3143(5) 0.7959(3) 0.0288(2) 0.0177(13) Uani 1 1 d . .
C2C C -0.0918(6) 0.8350(4) 0.3294(3) 0.0338(18) Uani 1 1 d . .
C2D C 0.8187(5) 0.8753(3) 0.0839(2) 0.0249(15) Uani 1 1 d . .
C3A C 0.3513(5) 0.7036(3) 0.3309(2) 0.0172(13) Uani 1 1 d . .
C3B C 0.3573(5) 0.7407(3) 0.0465(2) 0.0158(12) Uani 1 1 d . .
C3C C -0.1810(7) 0.8586(5) 0.3544(3) 0.052(3) Uani 1 1 d . .
H9A H -0.196718 0.899451 0.352967 0.063 Uiso 1 1 calc R U
C3D C 0.9134(6) 0.9053(4) 0.0681(3) 0.0340(18) Uani 1 1 d . .
H68 H 0.934497 0.941758 0.081367 0.041 Uiso 1 1 calc R U
C4A C 0.3833(5) 0.6458(3) 0.3475(2) 0.0215(14) Uani 1 1 d . .
C4B C 0.3293(5) 0.6870(3) 0.0234(2) 0.0180(13) Uani 1 1 d . .
C4C C -0.2455(8) 0.8211(6) 0.3810(4) 0.061(3) Uani 1 1 d . .
H13A H -0.304079 0.836926 0.398090 0.073 Uiso 1 1 calc R U
C4D C 0.9752(6) 0.8799(4) 0.0326(3) 0.043(2) Uani 1 1 d . .
H61 H 1.037814 0.899997 0.021877 0.051 Uiso 1 1 calc R U
C5A C 0.4474(5) 0.6399(3) 0.3883(2) 0.0241(14) Uani 1 1 d . .
H46 H 0.466347 0.601850 0.399147 0.029 Uiso 1 1 calc R U
C5B C 0.2576(5) 0.6889(3) -0.0161(2) 0.0230(14) Uani 1 1 d . .
H48 H 0.238382 0.653413 -0.031360 0.028 Uiso 1 1 calc R U
C5C C -0.2248(7) 0.7607(5) 0.3827(3) 0.051(3) Uani 1 1 d . .
H8A H -0.268651 0.736174 0.401337 0.061 Uiso 1 1 calc R U
C5D C 0.9462(6) 0.8255(4) 0.0124(3) 0.040(2) Uani 1 1 d . .
H60 H 0.988707 0.809278 -0.011516 0.048 Uiso 1 1 calc R U
C6A C 0.4833(5) 0.6901(3) 0.4130(2) 0.0251(15) Uani 1 1 d . .
C6B C 0.2158(5) 0.7430(3) -0.0324(2) 0.0230(14) Uani 1 1 d . .
C6C C -0.1389(6) 0.7355(5) 0.3568(3) 0.039(2) Uani 1 1 d . .
H80 H -0.126583 0.694318 0.357317 0.047 Uiso 1 1 calc R U
C6D C 0.8533(6) 0.7957(4) 0.0284(3) 0.0351(18) Uani 1 1 d . .
H31 H 0.833735 0.758940 0.015240 0.042 Uiso 1 1 calc R U
C7A C 0.4564(5) 0.7461(3) 0.3978(2) 0.0226(14) Uani 1 1 d . .
H30 H 0.481715 0.779525 0.414312 0.027 Uiso 1 1 calc R U
C7B C 0.2435(5) 0.7959(3) -0.0114(2) 0.0203(13) Uani 1 1 d . .
H43 H 0.216167 0.831963 -0.023254 0.024 Uiso 1 1 calc R U
C8A C 0.3522(6) 0.5904(3) 0.3209(3) 0.0262(15) Uani 1 1 d . .
H70A H 0.382283 0.555692 0.337183 0.031 Uiso 1 1 calc R U
H70B H 0.386009 0.592011 0.290126 0.031 Uiso 1 1 calc R U
C8B C 0.3706(6) 0.6279(3) 0.0413(3) 0.0259(15) Uani 1 1 d . .
H74A H 0.341819 0.621288 0.072604 0.031 Uiso 1 1 calc R U
H74B H 0.342435 0.596139 0.021206 0.031 Uiso 1 1 calc R U
C9A C 0.1753(7) 0.5812(4) 0.3616(3) 0.039(2) Uani 1 1 d . .
H49A H 0.099165 0.569243 0.357921 0.059 Uiso 1 1 calc R U
H49B H 0.178544 0.620491 0.375448 0.059 Uiso 1 1 calc R U
H49C H 0.213168 0.553085 0.381698 0.059 Uiso 1 1 calc R U
C9B C 0.5426(6) 0.6413(4) -0.0024(2) 0.0316(17) Uani 1 1 d . .
H2M1 H 0.507281 0.618835 -0.027075 0.047 Uiso 1 1 calc R U
H2M2 H 0.620663 0.632541 -0.001848 0.047 Uiso 1 1 calc R U
H2M3 H 0.531769 0.683460 -0.007776 0.047 Uiso 1 1 calc R U
C10A C 0.2096(7) 0.5253(3) 0.2900(3) 0.038(2) Uani 1 1 d . .
H23A H 0.216582 0.492061 0.311900 0.046 Uiso 1 1 calc R U
H23B H 0.264688 0.520059 0.265739 0.046 Uiso 1 1 calc R U
C10B C 0.5265(7) 0.5618(3) 0.0559(3) 0.0295(16) Uani 1 1 d . .
H20A H 0.525974 0.536846 0.028017 0.035 Uiso 1 1 calc R U
H20B H 0.473318 0.545405 0.077823 0.035 Uiso 1 1 calc R U
C11A C 0.0935(8) 0.5250(4) 0.2680(3) 0.042(2) Uani 1 1 d . .
H77A H 0.083517 0.488764 0.249453 0.050 Uiso 1 1 calc R U
H77B H 0.038140 0.525106 0.292477 0.050 Uiso 1 1 calc R U
C11B C 0.6420(6) 0.5614(3) 0.0781(2) 0.0284(16) Uani 1 1 d . .
H1A1 H 0.658899 0.521332 0.089467 0.034 Uiso 1 1 calc R U
H1A2 H 0.696481 0.571883 0.054633 0.034 Uiso 1 1 calc R U
C11C C 0.0220(5) 0.7465(3) 0.3029(2) 0.0196(13) Uani 1 1 d . .
C11D C 0.6915(5) 0.7859(3) 0.0817(2) 0.0198(13) Uani 1 1 d . .
C12A C -0.0407(6) 0.5892(4) 0.2287(3) 0.0349(18) Uani 1 1 d . .
H1M1 H -0.072345 0.554742 0.213353 0.052 Uiso 1 1 calc R U
H1M2 H -0.050132 0.623881 0.209085 0.052 Uiso 1 1 calc R U
H1M3 H -0.077377 0.595658 0.258063 0.052 Uiso 1 1 calc R U
C12B C 0.7666(6) 0.6143(4) 0.1301(3) 0.0331(17) Uani 1 1 d . .
H3M1 H 0.799962 0.576699 0.138835 0.050 Uiso 1 1 calc R U
H3M2 H 0.771689 0.641800 0.155922 0.050 Uiso 1 1 calc R U
H3M3 H 0.804914 0.630643 0.103559 0.050 Uiso 1 1 calc R U
C13A C 0.1361(6) 0.5688(3) 0.1918(3) 0.0288(16) Uani 1 1 d . .
H50A H 0.214815 0.563353 0.198013 0.035 Uiso 1 1 calc R U
H50B H 0.108254 0.532119 0.177647 0.035 Uiso 1 1 calc R U
C13B C 0.5858(6) 0.5804(3) 0.1583(2) 0.0262(15) Uani 1 1 d . .
H56A H 0.614167 0.540871 0.166139 0.031 Uiso 1 1 calc R U
H56B H 0.508434 0.576029 0.149266 0.031 Uiso 1 1 calc R U
C14A C 0.1213(6) 0.6192(3) 0.1578(2) 0.0209(13) Uani 1 1 d . .
C14B C 0.5932(5) 0.6199(3) 0.2014(2) 0.0223(14) Uani 1 1 d . .
C15A C 0.1547(5) 0.6777(3) 0.1679(2) 0.0181(13) Uani 1 1 d . .
C15B C 0.5602(5) 0.6805(3) 0.2010(2) 0.0181(13) Uani 1 1 d . .
C16A C 0.1429(5) 0.7223(3) 0.1330(2) 0.0174(12) Uani 1 1 d . .
C16B C 0.5681(5) 0.7137(3) 0.2434(2) 0.0180(13) Uani 1 1 d . .
C17A C 0.0947(5) 0.7082(3) 0.0894(2) 0.0203(13) Uani 1 1 d . .
H42 H 0.086424 0.737749 0.066533 0.024 Uiso 1 1 calc R U
C17B C 0.6091(5) 0.6870(3) 0.2842(2) 0.0187(13) Uani 1 1 d . .
H54 H 0.614075 0.709127 0.311808 0.022 Uiso 1 1 calc R U
C18A C 0.0600(5) 0.6509(3) 0.0806(2) 0.0218(14) Uani 1 1 d . .
C18B C 0.6421(5) 0.6278(3) 0.2838(2) 0.0210(13) Uani 1 1 d . .
C19A C 0.0731(6) 0.6058(3) 0.1141(2) 0.0234(14) Uani 1 1 d . .
H14 H 0.049933 0.566851 0.107474 0.028 Uiso 1 1 calc R U
C19B C 0.6350(6) 0.5943(3) 0.2429(2) 0.0222(14) Uani 1 1 d . .
H27 H 0.658063 0.554468 0.242911 0.027 Uiso 1 1 calc R U
C20A C 0.1734(5) 0.7870(3) 0.1433(2) 0.0166(12) Uani 1 1 d . .
H99 H 0.149900 0.815900 0.114600 0.025 Uiso 1 1 d . U
C20B C 0.5350(5) 0.7790(3) 0.2435(2) 0.0167(12) Uani 1 1 d . .
C21A C -0.0110(5) 0.8054(4) 0.1764(3) 0.0313(17) Uani 1 1 d . .
H1H1 H -0.030578 0.823867 0.146987 0.047 Uiso 1 1 calc R U
H1H2 H -0.046364 0.826553 0.201510 0.047 Uiso 1 1 calc R U
H1H3 H -0.035188 0.764325 0.176260 0.047 Uiso 1 1 calc R U
C21B C 0.7182(6) 0.8123(5) 0.2208(3) 0.053(3) Uani 1 1 d . .
H2H1 H 0.729487 0.823560 0.253060 0.080 Uiso 1 1 calc R U
H2H2 H 0.754559 0.840761 0.200856 0.080 Uiso 1 1 calc R U
H2H3 H 0.748530 0.773046 0.215659 0.080 Uiso 1 1 calc R U
N1A N 0.2297(5) 0.5824(3) 0.3149(2) 0.0277(13) Uani 1 1 d . .
N1B N 0.4937(5) 0.6245(3) 0.04306(19) 0.0220(12) Uani 1 1 d . .
N1K N 0.4311(8) 0.4501(4) 0.1454(3) 0.061(2) Uani 1 1 d . .
N1L N 0.1098(6) 0.9620(3) 0.1421(2) 0.0327(14) Uani 1 1 d . .
N2A N 0.0782(5) 0.5788(3) 0.2373(2) 0.0281(13) Uani 1 1 d . .
N2B N 0.6489(5) 0.6045(3) 0.1176(2) 0.0229(12) Uani 1 1 d . .
O1A O 0.3100(4) 0.8313(2) 0.31016(16) 0.0252(10) Uani 1 1 d . .
O1B O 0.3971(4) 0.8630(2) 0.08398(16) 0.0204(9) Uani 1 1 d . .
O1C O 0.0846(4) 0.7828(2) 0.28025(16) 0.0238(10) Uani 1 1 d . .
O1D O 0.6251(4) 0.8137(2) 0.10898(16) 0.0218(10) Uani 1 1 d . .
O1E O 0.2101(4) 0.8875(2) 0.23757(19) 0.0320(12) Uani 1 1 d . .
H16 H 0.167831 0.900328 0.216755 0.048 Uiso 1 1 d . U
O1F O 0.4833(4) 0.9048(2) 0.16250(15) 0.0231(10) Uani 1 1 d . .
H9 H 0.486186 0.928893 0.140665 0.035 Uiso 1 1 d . U
O1G O 0.4935(4) 0.9928(2) 0.09659(18) 0.0308(11) Uani 1 1 d . .
H10 H 0.430093 0.995313 0.085999 0.046 Uiso 1 1 calc R U
O1H O 0.2890(5) 0.9959(3) 0.0565(2) 0.0413(14) Uani 1 1 d . .
H1S H 0.249024 0.976929 0.074276 0.062 Uiso 1 1 calc R U
O1I O 0.0552(7) 0.9700(3) 0.3644(3) 0.0615(19) Uani 1 1 d . .
H8S H 0.043023 0.945751 0.343289 0.092 Uiso 1 1 calc R U
O1J O 0.2988(5) 0.4708(3) 0.0346(2) 0.0518(17) Uani 1 1 d . .
H3S H 0.328313 0.464573 0.061963 0.078 Uiso 1 1 d . U
O1K O 0.4626(9) 0.4299(4) 0.1086(3) 0.093(3) Uani 1 1 d . .
O1L O 0.1920(5) 0.9343(3) 0.1273(3) 0.0522(18) Uani 1 1 d . .
O2A O 0.2899(4) 0.70860(19) 0.29269(15) 0.0179(9) Uani 1 1 d . .
O2B O 0.4238(3) 0.7400(2) 0.08356(14) 0.0162(9) Uani 1 1 d . .
O2C O 0.0373(4) 0.6908(2) 0.30352(17) 0.0271(11) Uani 1 1 d . .
O2D O 0.6777(4) 0.7322(2) 0.06928(16) 0.0226(10) Uani 1 1 d . .
O2K O 0.3539(7) 0.4880(4) 0.1443(4) 0.086(3) Uani 1 1 d . .
O2L O 0.0739(5) 1.0068(2) 0.1213(2) 0.0367(13) Uani 1 1 d . .
O3A O 0.1955(3) 0.6923(2) 0.21084(14) 0.0167(9) Uani 1 1 d . .
O3B O 0.5231(3) 0.70628(19) 0.16109(14) 0.0169(9) Uani 1 1 d . .
O3K O 0.4764(11) 0.4342(6) 0.1816(4) 0.139(5) Uani 1 1 d . .
O3L O 0.0654(6) 0.9437(3) 0.1782(2) 0.060(2) Uani 1 1 d . .
O21A O 0.2793(3) 0.79321(19) 0.16025(14) 0.0144(8) Uani 1 1 d . .
O21B O 0.4301(3) 0.78890(19) 0.22664(14) 0.0135(8) Uani 1 1 d . .
O21C O -0.0299(5) 0.8748(3) 0.3043(2) 0.0401(14) Uani 1 1 d . .
H10A H 0.020624 0.856917 0.291256 0.060 Uiso 1 1 calc R U
O21D O 0.7602(4) 0.9027(2) 0.11875(18) 0.0304(12) Uani 1 1 d . .
H7A H 0.697491 0.888444 0.119696 0.046 Uiso 1 1 calc R U
O22A O 0.1062(3) 0.8076(2) 0.18279(15) 0.0184(9) Uani 1 1 d . .
O22B O 0.6031(3) 0.8117(2) 0.21044(15) 0.0170(9) Uani 1 1 d . .
Br1A Br 0.57253(6) 0.67867(4) 0.46784(2) 0.03235(17) Uani 1 1 d . .
Br1B Br 0.11710(6) 0.74175(4) -0.08483(2) 0.03166(17) Uani 1 1 d . .
Br2A Br -0.01019(7) 0.63194(4) 0.02209(3) 0.03420(18) Uani 1 1 d . .
Br2B Br 0.70224(7) 0.59048(4) 0.33832(3) 0.03241(17) Uani 1 1 d . .
H28A H 0.552(6) 0.793(4) 0.273(3) 0.03(2) Uiso 1 1 d . .

loop_
_atom_site_aniso_label
_atom_site_aniso_U_11
_atom_site_aniso_U_22
_atom_site_aniso_U_33
_atom_site_aniso_U_23
_atom_site_aniso_U_13
_atom_site_aniso_U_12
Er1 0.01161(12) 0.01602(13) 0.01241(13) 0.00169(10) 0.00087(9) 0.00122(10)
Er2 0.01037(12) 0.01504(13) 0.01088(12) -0.00016(10) -0.00028(9) 0.00047(10)
Zn1 0.0213(4) 0.0204(4) 0.0186(4) 0.0066(3) -0.0042(3) -0.0057(3)
Zn2 0.0170(3) 0.0178(4) 0.0150(3) -0.0039(3) -0.0028(3) 0.0028(3)
C1A 0.032(4) 0.029(4) 0.013(3) -0.007(3) -0.004(3) 0.001(3)
C1B 0.025(3) 0.021(3) 0.018(3) 0.003(3) -0.001(3) 0.001(3)
C1C 0.011(3) 0.048(5) 0.019(3) -0.003(3) 0.001(2) -0.008(3)
C1D 0.018(3) 0.031(4) 0.014(3) 0.002(3) -0.001(2) 0.005(3)
C1E 0.063(7) 0.023(4) 0.112(10) -0.013(5) -0.010(6) -0.001(4)
C1F 0.078(6) 0.021(4) 0.025(4) -0.006(3) -0.009(4) -0.008(4)
C1G 0.039(4) 0.039(5) 0.028(4) -0.002(3) -0.001(3) -0.002(4)
C1H 0.045(5) 0.063(6) 0.048(6) 0.027(5) 0.000(4) 0.011(5)
C1I 0.091(9) 0.071(8) 0.070(8) 0.024(7) -0.023(7) -0.006(7)
C1J 0.039(5) 0.076(8) 0.072(8) -0.017(6) 0.005(5) 0.003(5)
C2A 0.019(3) 0.027(3) 0.011(3) 0.004(3) 0.002(2) 0.003(3)
C2B 0.015(3) 0.026(3) 0.012(3) -0.002(2) 0.003(2) 0.004(3)
C2C 0.018(3) 0.052(5) 0.031(4) -0.008(4) -0.002(3) 0.003(3)
C2D 0.014(3) 0.036(4) 0.024(4) 0.009(3) -0.003(3) 0.003(3)
C3A 0.019(3) 0.024(3) 0.008(3) 0.006(2) 0.004(2) 0.001(3)
C3B 0.012(3) 0.024(3) 0.012(3) -0.003(2) -0.001(2) 0.001(2)
C3C 0.037(5) 0.070(7) 0.050(6) -0.025(5) 0.011(4) 0.008(5)
C3D 0.026(4) 0.040(5) 0.036(4) 0.012(4) -0.003(3) -0.007(3)
C4A 0.023(3) 0.021(3) 0.020(3) 0.003(3) -0.001(3) -0.002(3)
C4B 0.014(3) 0.021(3) 0.018(3) -0.003(2) -0.003(2) -0.001(2)
C4C 0.033(5) 0.092(9) 0.058(7) -0.024(6) 0.016(4) 0.001(5)
C4D 0.014(3) 0.056(6) 0.058(6) 0.021(5) 0.007(3) -0.008(4)
C5A 0.023(3) 0.030(4) 0.019(3) 0.010(3) 0.001(3) 0.004(3)
C5B 0.021(3) 0.030(4) 0.018(3) -0.006(3) 0.002(3) -0.006(3)
C5C 0.034(4) 0.082(8) 0.038(5) -0.008(5) 0.020(4) -0.014(5)
C5D 0.028(4) 0.053(5) 0.040(5) 0.010(4) 0.019(3) 0.009(4)
C6A 0.017(3) 0.037(4) 0.021(3) 0.006(3) -0.001(3) 0.002(3)
C6B 0.014(3) 0.041(4) 0.014(3) -0.003(3) -0.003(2) 0.001(3)
C6C 0.029(4) 0.067(6) 0.020(4) -0.001(4) 0.006(3) -0.017(4)
C6D 0.020(3) 0.046(5) 0.039(5) 0.007(4) 0.012(3) 0.005(3)
C7A 0.019(3) 0.036(4) 0.012(3) -0.003(3) -0.003(2) -0.002(3)
C7B 0.017(3) 0.026(4) 0.018(3) 0.005(3) 0.000(2) 0.005(3)
C8A 0.032(4) 0.019(3) 0.028(4) 0.003(3) -0.008(3) -0.001(3)
C8B 0.026(3) 0.023(3) 0.028(4) -0.006(3) -0.009(3) -0.002(3)
C9A 0.038(4) 0.048(5) 0.031(4) 0.018(4) -0.006(3) -0.017(4)
C9B 0.040(4) 0.035(4) 0.020(4) -0.006(3) -0.003(3) 0.010(3)
C10A 0.055(5) 0.020(4) 0.039(5) 0.008(3) -0.021(4) -0.009(4)
C10B 0.049(5) 0.018(3) 0.021(4) -0.007(3) -0.009(3) 0.011(3)
C11A 0.062(6) 0.029(4) 0.034(5) 0.008(3) -0.012(4) -0.023(4)
C11B 0.039(4) 0.024(4) 0.021(4) -0.010(3) -0.006(3) 0.017(3)
C11C 0.014(3) 0.034(4) 0.011(3) 0.000(3) -0.002(2) 0.000(3)
C11D 0.017(3) 0.028(3) 0.014(3) 0.001(3) -0.002(2) 0.003(3)
C12A 0.027(4) 0.047(5) 0.030(4) 0.009(4) -0.009(3) -0.017(4)
C12B 0.024(4) 0.042(5) 0.033(4) -0.010(4) -0.006(3) 0.008(3)
C13A 0.037(4) 0.017(3) 0.032(4) 0.004(3) -0.007(3) -0.001(3)
C13B 0.031(4) 0.020(3) 0.027(4) -0.003(3) -0.005(3) 0.007(3)
C14A 0.026(3) 0.023(3) 0.013(3) -0.002(3) -0.003(2) -0.003(3)
C14B 0.020(3) 0.024(3) 0.022(3) 0.000(3) -0.004(3) 0.004(3)
C15A 0.014(3) 0.026(3) 0.015(3) 0.002(3) 0.000(2) -0.001(2)
C15B 0.018(3) 0.021(3) 0.016(3) 0.003(2) -0.001(2) 0.003(3)
C16A 0.015(3) 0.023(3) 0.015(3) 0.000(2) 0.002(2) 0.000(2)
C16B 0.012(3) 0.026(3) 0.016(3) 0.005(3) -0.003(2) -0.001(3)
C17A 0.017(3) 0.028(4) 0.016(3) 0.002(3) -0.002(2) -0.001(3)
C17B 0.015(3) 0.026(3) 0.014(3) 0.000(3) -0.002(2) 0.005(3)
C18A 0.020(3) 0.033(4) 0.012(3) -0.006(3) -0.004(2) -0.004(3)
C18B 0.019(3) 0.028(4) 0.017(3) 0.007(3) -0.005(2) 0.006(3)
C19A 0.026(3) 0.027(4) 0.018(3) -0.005(3) -0.001(3) -0.006(3)
C19B 0.027(3) 0.020(3) 0.020(3) 0.003(3) -0.002(3) 0.009(3)
C20A 0.008(3) 0.024(3) 0.017(3) 0.002(3) 0.002(2) 0.002(2)
C20B 0.014(3) 0.028(3) 0.008(3) 0.006(2) -0.001(2) 0.004(3)
C21A 0.012(3) 0.049(5) 0.032(4) 0.004(4) 0.000(3) 0.005(3)
C21B 0.011(3) 0.098(8) 0.051(6) 0.034(5) -0.008(3) -0.014(4)
N1A 0.037(3) 0.023(3) 0.023(3) 0.009(2) -0.014(3) -0.009(3)
N1B 0.025(3) 0.024(3) 0.017(3) -0.004(2) -0.005(2) 0.003(2)
N1K 0.072(6) 0.052(5) 0.059(6) 0.004(5) -0.007(5) -0.011(5)
N1L 0.040(4) 0.026(3) 0.032(4) 0.001(3) -0.001(3) 0.002(3)
N2A 0.030(3) 0.029(3) 0.025(3) 0.008(3) -0.008(2) -0.012(3)
N2B 0.025(3) 0.025(3) 0.019(3) -0.005(2) -0.005(2) 0.008(2)
O1A 0.035(3) 0.021(2) 0.019(2) -0.0038(19) -0.003(2) 0.005(2)
O1B 0.024(2) 0.018(2) 0.019(2) 0.0017(18) -0.0038(18) -0.0012(19)
O1C 0.019(2) 0.032(3) 0.020(2) 0.002(2) 0.0072(18) 0.000(2)
O1D 0.018(2) 0.027(3) 0.021(2) -0.0009(19) 0.0057(18) -0.0005(19)
O1E 0.043(3) 0.018(2) 0.035(3) 0.001(2) -0.008(2) 0.006(2)
O1F 0.039(3) 0.020(2) 0.011(2) -0.0025(18) -0.0024(19) -0.002(2)
O1G 0.040(3) 0.025(3) 0.027(3) 0.000(2) 0.000(2) -0.001(2)
O1H 0.038(3) 0.045(4) 0.042(4) 0.012(3) 0.003(3) 0.010(3)
O1I 0.088(5) 0.038(4) 0.058(5) 0.002(3) -0.006(4) 0.005(4)
O1J 0.049(4) 0.070(5) 0.036(4) -0.008(3) 0.000(3) 0.015(3)
O1K 0.181(10) 0.055(5) 0.044(5) 0.005(4) 0.037(6) 0.022(6)
O1L 0.048(4) 0.038(3) 0.071(5) 0.011(3) 0.024(3) 0.019(3)
O2A 0.022(2) 0.018(2) 0.014(2) 0.0050(17) -0.0039(17) -0.0006(18)
O2B 0.015(2) 0.022(2) 0.012(2) -0.0025(17) -0.0020(16) 0.0012(18)
O2C 0.024(2) 0.037(3) 0.021(2) 0.007(2) 0.0019(19) -0.005(2)
O2D 0.020(2) 0.027(3) 0.021(2) -0.004(2) 0.0050(18) 0.0006(19)
O2K 0.054(5) 0.053(5) 0.153(9) -0.009(5) 0.015(5) 0.004(4)
O2L 0.040(3) 0.025(3) 0.045(3) 0.008(2) -0.010(3) 0.005(2)
O3A 0.018(2) 0.022(2) 0.010(2) 0.0023(17) -0.0048(16) -0.0041(18)
O3B 0.021(2) 0.019(2) 0.011(2) -0.0016(17) -0.0033(16) 0.0059(18)
O3K 0.195(12) 0.150(11) 0.071(7) 0.035(7) -0.080(8) -0.009(9)
O3L 0.078(5) 0.057(4) 0.046(4) 0.021(3) 0.028(4) 0.032(4)
O21A 0.0072(18) 0.020(2) 0.016(2) 0.0008(17) -0.0007(15) 0.0004(16)
O21B 0.0087(18) 0.021(2) 0.011(2) -0.0033(17) -0.0016(15) 0.0041(16)
O21C 0.039(3) 0.040(3) 0.042(3) -0.004(3) 0.015(3) 0.006(3)
O21D 0.029(3) 0.033(3) 0.029(3) -0.002(2) 0.002(2) -0.005(2)
O22A 0.012(2) 0.024(2) 0.019(2) 0.0008(19) 0.0012(16) 0.0049(18)
O22B 0.0103(19) 0.025(2) 0.015(2) 0.0019(18) -0.0023(16) -0.0002(17)
Br1A 0.0275(4) 0.0516(5) 0.0179(3) 0.0074(3) -0.0062(3) 0.0016(3)
Br1B 0.0267(3) 0.0513(5) 0.0168(3) -0.0045(3) -0.0106(3) 0.0042(3)
Br2A 0.0388(4) 0.0443(5) 0.0194(3) -0.0069(3) -0.0074(3) -0.0097(4)
Br2B 0.0411(4) 0.0338(4) 0.0222(4) 0.0103(3) -0.0070(3) 0.0111(3)

loop_
_atom_type_symbol
_atom_type_description
_atom_type_scat_dispersion_real
_atom_type_scat_dispersion_imag
_atom_type_scat_source
C C 0.0033 0.0016 'International Tables Vol C Tables 4.2.6.8 and 6.1.1.4'
H H 0.0000 0.0000 'International Tables Vol C Tables 4.2.6.8 and 6.1.1.4'
N N 0.0061 0.0033 'International Tables Vol C Tables 4.2.6.8 and 6.1.1.4'
O O 0.0106 0.0060 'International Tables Vol C Tables 4.2.6.8 and 6.1.1.4'
Zn Zn 0.2839 1.4301 'International Tables Vol C Tables 4.2.6.8 and 6.1.1.4'
Br Br -0.2901 2.4595 'International Tables Vol C Tables 4.2.6.8 and 6.1.1.4'
Er Er -0.2586 4.9576 'International Tables Vol C Tables 4.2.6.8 and 6.1.1.4'

loop_
_geom_angle_atom_site_label_1
_geom_angle_atom_site_label_2
_geom_angle_atom_site_label_3
_geom_angle
O21B Er1 O1C 160.40(16)
O21B Er1 O2A 86.75(15)
O1C Er1 O2A 80.79(16)
O21B Er1 O21A 70.53(14)
O1C Er1 O21A 128.92(15)
O2A Er1 O21A 131.43(15)
O21B Er1 O3A 104.32(15)
O1C Er1 O3A 85.20(16)
O2A Er1 O3A 68.61(15)
O21A Er1 O3A 76.14(15)
O21B Er1 O1E 99.11(18)
O1C Er1 O1E 81.83(18)
O2A Er1 O1E 141.43(17)
O21A Er1 O1E 85.65(17)
O3A Er1 O1E 143.23(17)
O21B Er1 O1A 80.57(16)
O1C Er1 O1A 81.39(17)
O2A Er1 O1A 73.39(16)
O21A Er1 O1A 138.67(16)
O3A Er1 O1A 141.21(16)
O1E Er1 O1A 70.13(17)
O21B Er1 O22A 124.81(14)
O1C Er1 O22A 73.90(15)
O2A Er1 O22A 137.04(15)
O21A Er1 O22A 55.52(13)
O3A Er1 O22A 75.10(15)
O1E Er1 O22A 68.27(17)
O1A Er1 O22A 133.87(16)
O21B Er1 C20A 97.90(15)
O1C Er1 C20A 101.66(16)
O2A Er1 C20A 133.49(17)
O21A Er1 C20A 27.51(14)
O3A Er1 C20A 65.41(17)
O1E Er1 C20A 83.75(18)
O1A Er1 C20A 153.11(18)
O22A Er1 C20A 30.27(14)
O21B Er1 Zn1 113.51(11)
O1C Er1 Zn1 64.41(12)
O2A Er1 Zn1 38.98(11)
O21A Er1 Zn1 112.88(11)
O3A Er1 Zn1 36.85(10)
O1E Er1 Zn1 146.14(14)
O1A Er1 Zn1 105.40(12)
O22A Er1 Zn1 98.20(11)
C20A Er1 Zn1 99.84(13)
O21B Er1 Er2 36.26(10)
O1C Er1 Er2 162.76(12)
O2A Er1 Er2 113.79(11)
O21A Er1 Er2 34.35(9)
O3A Er1 Er2 91.58(10)
O1E Er1 Er2 90.85(14)
O1A Er1 Er2 110.88(12)
O22A Er1 Er2 88.89(10)
C20A Er1 Er2 61.84(11)
Zn1 Er1 Er2 120.713(16)
O21A Er2 O21B 70.94(14)
O21A Er2 O3B 102.51(15)
O21B Er2 O3B 76.49(14)
O21A Er2 O1D 161.20(16)
O21B Er2 O1D 127.84(15)
O3B Er2 O1D 83.39(16)
O21A Er2 O2B 84.61(15)
O21B Er2 O2B 131.45(15)
O3B Er2 O2B 68.60(15)
O1D Er2 O2B 80.97(15)
O21A Er2 O1F 100.78(16)
O21B Er2 O1F 88.18(15)
O3B Er2 O1F 145.97(16)
O1D Er2 O1F 82.48(16)
O2B Er2 O1F 138.43(15)
O21A Er2 O1B 83.23(15)
O21B Er2 O1B 140.86(15)
O3B Er2 O1B 139.32(15)
O1D Er2 O1B 80.89(16)
O2B Er2 O1B 71.99(15)
O1F Er2 O1B 67.88(16)
O21A Er2 O22B 124.63(14)
O21B Er2 O22B 54.25(13)
O3B Er2 O22B 73.89(15)
O1D Er2 O22B 74.10(15)
O2B Er2 O22B 136.81(14)
O1F Er2 O22B 72.50(15)
O1B Er2 O22B 135.28(15)
O21A Er2 C20B 97.52(16)
O21B Er2 C20B 27.03(14)
O3B Er2 C20B 64.78(17)
O1D Er2 C20B 101.12(16)
O2B Er2 C20B 132.66(17)
O1F Er2 C20B 87.89(17)
O1B Er2 C20B 155.35(17)
O22B Er2 C20B 29.71(15)
O21A Er2 Zn2 110.98(11)
O21B Er2 Zn2 112.95(10)
O3B Er2 Zn2 36.60(10)
O1D Er2 Zn2 63.57(12)
O2B Er2 Zn2 39.06(10)
O1F Er2 Zn2 146.02(12)
O1B Er2 Zn2 103.42(11)
O22B Er2 Zn2 97.81(10)
C20B Er2 Zn2 99.30(13)
O21A Er2 Er1 36.49(11)
O21B Er2 Er1 34.54(9)
O3B Er2 Er1 90.78(10)
O1D Er2 Er1 162.31(12)
O2B Er2 Er1 112.45(10)
O1F Er2 Er1 93.42(11)
O1B Er2 Er1 113.60(11)
O22B Er2 Er1 88.25(9)
C20B Er2 Er1 61.42(11)
Zn2 Er2 Er1 119.264(15)
O2C Zn1 O3A 109.42(19)
O2C Zn1 N1A 110.6(2)
O3A Zn1 N1A 139.5(2)
O2C Zn1 O2A 97.88(19)
O3A Zn1 O2A 78.50(17)
N1A Zn1 O2A 90.0(2)
O2C Zn1 N2A 101.2(2)
O3A Zn1 N2A 93.0(2)
N1A Zn1 N2A 85.4(2)
O2A Zn1 N2A 160.8(2)
O2C Zn1 Er1 87.11(15)
O3A Zn1 Er1 43.54(12)
N1A Zn1 Er1 133.12(16)
O2A Zn1 Er1 43.71(11)
N2A Zn1 Er1 134.94(16)
O2D Zn2 O3B 110.14(19)
O2D Zn2 N1B 110.4(2)
O3B Zn2 N1B 138.9(2)
O2D Zn2 O2B 98.22(18)
O3B Zn2 O2B 78.74(16)
N1B Zn2 O2B 89.18(19)
O2D Zn2 N2B 101.4(2)
O3B Zn2 N2B 93.09(19)
N1B Zn2 N2B 85.3(2)
O2B Zn2 N2B 160.3(2)
O2D Zn2 Er2 88.06(13)
O3B Zn2 Er2 43.29(12)
N1B Zn2 Er2 132.53(15)
O2B Zn2 Er2 44.04(11)
N2B Zn2 Er2 134.97(15)
O1A C1A C2A 125.7(6)
O1B C1B C2B 126.5(6)
C2C C1C C6C 119.7(7)
C2C C1C C11C 121.4(6)
C6C C1C C11C 118.9(7)
C2D C1D C6D 118.7(6)
C2D C1D C11D 121.8(6)
C6D C1D C11D 119.4(7)
C7A C2A C3A 121.2(6)
C7A C2A C1A 116.0(6)
C3A C2A C1A 122.8(6)
C7B C2B C3B 119.9(6)
C7B C2B C1B 116.4(6)
C3B C2B C1B 123.6(6)
O21C C2C C1C 123.3(6)
O21C C2C C3C 116.7(8)
C1C C2C C3C 120.0(8)
O21D C2D C1D 123.0(6)
O21D C2D C3D 116.7(7)
C1D C2D C3D 120.4(7)
O2A C3A C4A 120.1(6)
O2A C3A C2A 123.3(6)
C4A C3A C2A 116.6(6)
O2B C3B C4B 120.4(6)
O2B C3B C2B 120.6(6)
C4B C3B C2B 119.0(6)
C4C C3C C2C 119.6(10)
C4D C3D C2D 119.2(8)
C5A C4A C3A 120.5(6)
C5A C4A C8A 118.7(6)
C3A C4A C8A 120.8(6)
C3B C4B C5B 119.3(6)
C3B C4B C8B 120.8(6)
C5B C4B C8B 119.8(6)
C5C C4C C3C 120.9(9)
C3D C4D C5D 121.7(7)
C6A C5A C4A 121.0(7)
C6B C5B C4B 120.7(6)
C4C C5C C6C 120.9(9)
C6D C5D C4D 119.1(8)
C7A C6A C5A 120.4(6)
C7A C6A Br1A 121.0(6)
C5A C6A Br1A 118.7(5)
C7B C6B C5B 121.2(6)
C7B C6B Br1B 120.5(5)
C5B C6B Br1B 118.2(5)
C5C C6C C1C 118.9(9)
C5D C6D C1D 121.0(8)
C6A C7A C2A 120.3(7)
C6B C7B C2B 119.8(6)
C4A C8A N1A 113.5(6)
N1B C8B C4B 112.6(6)
N1A C10A C11A 110.3(7)
N1B C10B C11B 110.2(6)
N2A C11A C10A 110.2(6)
N2B C11B C10B 110.9(5)
O2C C11C O1C 122.9(6)
O2C C11C C1C 120.0(6)
O1C C11C C1C 117.1(6)
O2D C11D O1D 123.4(6)
O2D C11D C1D 119.9(6)
O1D C11D C1D 116.7(6)
C14A C13A N2A 113.4(6)
N2B C13B C14B 113.3(6)
C15A C14A C19A 120.1(6)
C15A C14A C13A 122.3(6)
C19A C14A C13A 117.6(6)
C19B C14B C15B 119.7(6)
C19B C14B C13B 117.7(6)
C15B C14B C13B 122.5(6)
O3A C15A C14A 121.1(6)
O3A C15A C16A 120.0(6)
C14A C15A C16A 118.9(6)
O3B C15B C14B 120.4(6)
O3B C15B C16B 121.1(6)
C14B C15B C16B 118.5(6)
C17A C16A C15A 120.4(6)
C17A C16A C20A 118.9(6)
C15A C16A C20A 120.6(6)
C17B C16B C15B 120.5(6)
C17B C16B C20B 120.2(6)
C15B C16B C20B 119.3(5)
C18A C17A C16A 119.7(6)
C18B C17B C16B 120.2(6)
C17A C18A C19A 121.0(6)
C17A C18A Br2A 119.9(5)
C19A C18A Br2A 119.0(5)
C17B C18B C19B 120.4(6)
C17B C18B Br2B 121.3(5)
C19B C18B Br2B 118.3(5)
C18A C19A C14A 119.9(6)
C18B C19B C14B 120.6(6)
O21A C20A O22A 102.5(5)
O21A C20A C16A 113.0(5)
O22A C20A C16A 108.2(5)
O21A C20A Er1 51.5(3)
O22A C20A Er1 56.5(3)
C16A C20A Er1 104.2(4)
O21B C20B O22B 102.5(4)
O21B C20B C16B 113.5(5)
O22B C20B C16B 109.4(5)
O21B C20B Er2 50.0(3)
O22B C20B Er2 58.6(3)
C16B C20B Er2 104.6(4)
C10A N1A C9A 110.0(6)
C10A N1A C8A 108.4(6)
C9A N1A C8A 110.0(6)
C10A N1A Zn1 105.8(4)
C9A N1A Zn1 111.5(5)
C8A N1A Zn1 111.0(4)
C9B N1B C8B 111.4(6)
C9B N1B C10B 110.2(6)
C8B N1B C10B 108.4(6)
C9B N1B Zn2 108.8(4)
C8B N1B Zn2 110.9(4)
C10B N1B Zn2 107.1(4)
O1K N1K O3K 119.1(12)
O1K N1K O2K 117.9(11)
O3K N1K O2K 123.0(12)
O3L N1L O2L 120.9(7)
O3L N1L O1L 118.2(7)
O2L N1L O1L 120.8(7)
C12A N2A C11A 109.8(6)
C12A N2A C13A 109.9(6)
C11A N2A C13A 109.3(6)
C12A N2A Zn1 115.0(5)
C11A N2A Zn1 105.9(4)
C13A N2A Zn1 106.7(4)
C12B N2B C11B 109.1(5)
C12B N2B C13B 111.1(6)
C11B N2B C13B 109.4(6)
C12B N2B Zn2 116.6(5)
C11B N2B Zn2 105.4(4)
C13B N2B Zn2 105.0(4)
C1A O1A Er1 135.4(5)
C1B O1B Er2 134.1(4)
C11C O1C Er1 140.9(4)
C11D O1D Er2 141.8(4)
C1E O1E Er1 140.5(6)
C1F O1F Er2 131.8(4)
C3A O2A Zn1 125.9(4)
C3A O2A Er1 135.2(4)
Zn1 O2A Er1 97.31(17)
C3B O2B Zn2 126.3(4)
C3B O2B Er2 136.2(4)
Zn2 O2B Er2 96.90(16)
C11C O2C Zn1 124.1(4)
C11D O2D Zn2 122.4(4)
C15A O3A Zn1 126.0(4)
C15A O3A Er1 129.8(4)
Zn1 O3A Er1 99.61(17)
C15B O3B Zn2 126.9(4)
C15B O3B Er2 130.2(4)
Zn2 O3B Er2 100.11(17)
C20A O21A Er2 149.7(4)
C20A O21A Er1 101.0(3)
Er2 O21A Er1 109.16(17)
C20B O21B Er1 147.0(4)
C20B O21B Er2 102.9(3)
Er1 O21B Er2 109.19(16)
C21A O22A C20A 116.4(5)
C21A O22A Er1 141.4(4)
C20A O22A Er1 93.3(3)
C21B O22B C20B 115.3(5)
C21B O22B Er2 145.9(5)
C20B O22B Er2 91.7(3)

loop_
_geom_bond_atom_site_label_1
_geom_bond_atom_site_label_2
_geom_bond_distance
Er1 O21B 2.208(4)
Er1 O1C 2.305(4)
Er1 O2A 2.313(4)
Er1 O21A 2.315(4)
Er1 O3A 2.319(4)
Er1 O1E 2.333(5)
Er1 O1A 2.352(5)
Er1 O22A 2.425(4)
Er1 C20A 2.904(6)
Er1 Zn1 3.3195(8)
Er1 Er2 3.6774(4)
Er2 O21A 2.197(4)
Er2 O21B 2.303(4)
Er2 O3B 2.313(4)
Er2 O1D 2.314(4)
Er2 O2B 2.325(4)
Er2 O1F 2.339(5)
Er2 O1B 2.368(4)
Er2 O22B 2.502(4)
Er2 C20B 2.929(6)
Er2 Zn2 3.3201(8)
Zn1 O2C 1.987(5)
Zn1 O3A 2.019(4)
Zn1 N1A 2.100(6)
Zn1 O2A 2.105(4)
Zn1 N2A 2.110(6)
Zn2 O2D 1.984(5)
Zn2 O3B 2.011(4)
Zn2 N1B 2.088(6)
Zn2 O2B 2.108(4)
Zn2 N2B 2.121(6)
C1A O1A 1.226(8)
C1A C2A 1.454(10)
C1B O1B 1.233(8)
C1B C2B 1.430(9)
C1C C2C 1.394(12)
C1C C6C 1.402(10)
C1C C11C 1.495(9)
C1D C2D 1.399(10)
C1D C6D 1.408(10)
C1D C11D 1.476(9)
C1E O1E 1.409(10)
C1F O1F 1.417(8)
C1G O1G 1.424(9)
C1H O1H 1.413(10)
C1I O1I 1.427(12)
C1J O1J 1.366(11)
C2A C7A 1.407(9)
C2A C3A 1.425(9)
C2B C7B 1.422(9)
C2B C3B 1.424(9)
C2C O21C 1.363(10)
C2C C3C 1.397(10)
C2D O21D 1.364(9)
C2D C3D 1.399(10)
C3A O2A 1.316(7)
C3A C4A 1.423(9)
C3B O2B 1.319(7)
C3B C4B 1.405(9)
C3C C4C 1.374(15)
C3D C4D 1.383(12)
C4A C5A 1.396(9)
C4A C8A 1.494(10)
C4B C5B 1.414(9)
C4B C8B 1.495(9)
C4C C5C 1.368(15)
C4D C5D 1.384(13)
C5A C6A 1.386(10)
C5B C6B 1.385(10)
C5C C6C 1.393(12)
C5D C6D 1.383(10)
C6A C7A 1.359(10)
C6A Br1A 1.905(7)
C6B C7B 1.362(10)
C6B Br1B 1.901(6)
C8A N1A 1.495(9)
C8B N1B 1.485(9)
C9A N1A 1.489(10)
C9B N1B 1.475(9)
C10A N1A 1.476(10)
C10A C11A 1.528(12)
C10B N1B 1.496(9)
C10B C11B 1.523(10)
C11A N2A 1.494(10)
C11B N2B 1.480(8)
C11C O2C 1.255(8)
C11C O1C 1.283(8)
C11D O2D 1.258(8)
C11D O1D 1.279(8)
C12A N2A 1.469(9)
C12B N2B 1.475(9)
C13A C14A 1.493(9)
C13A N2A 1.495(10)
C13B N2B 1.493(9)
C13B C14B 1.512(10)
C14A C15A 1.393(9)
C14A C19A 1.400(9)
C14B C19B 1.402(9)
C14B C15B 1.406(9)
C15A O3A 1.353(7)
C15A C16A 1.414(9)
C15B O3B 1.347(7)
C15B C16B 1.419(9)
C16A C17A 1.402(9)
C16A C20A 1.514(9)
C16B C17B 1.392(9)
C16B C20B 1.507(9)
C17A C18A 1.365(10)
C17B C18B 1.377(9)
C18A C19A 1.394(10)
C18A Br2A 1.910(6)
C18B C19B 1.386(9)
C18B Br2B 1.899(6)
C20A O21A 1.367(7)
C20A O22A 1.466(7)
C20B O21B 1.366(7)
C20B O22B 1.452(7)
C21A O22A 1.423(7)
C21B O22B 1.415(8)
N1K O1K 1.207(11)
N1K O3K 1.215(12)
N1K O2K 1.255(12)
N1L O3L 1.231(8)
N1L O2L 1.237(8)
N1L O1L 1.243(8)
